data_4113536
loop_
_publ_author_name
'Michel Guerro'
'Roger Carlier'
'Kamal Boubekeur'
'Dominique Lorcy'
'Philippe Hapiot'

_publ_section_title
;
 Cyclic Vinylogous TTF: a Potential Molecular Clip Triggered by Electron
 Transfer
;
_journal_name_full 'Journal of the American Chemical Society'
_journal_page_first 3159
_journal_page_last 3167
_journal_paper_doi 10.1021/ja0289090
_journal_volume 125
_journal_year 2003
_chemical_formula_moiety 'C28 H22 N2 S6 , C2 H3 N'
_chemical_formula_structural '(C28H22N2S6) (CH3CN)'
_chemical_formula_sum 'C30 H25 N3 S6'
_chemical_formula_weight 619.89
_chemical_name_common (C28H22N2S6).(MeCN)
_chemical_name_systematic
; 
 ?
;
_space_group_IT_number 14
_symmetry_cell_setting monoclinic
_symmetry_space_group_name_Hall '-P 2yn'
_symmetry_space_group_name_H-M 'P 1 21/n 1'
_atom_sites_solution_hydrogens geom
_atom_sites_solution_primary direct
_atom_sites_solution_secondary difmap
_audit_creation_method SHELXL-97
_cell_angle_alpha 90.00
_cell_angle_beta 100.699(9)
_cell_angle_gamma 90.00
_cell_formula_units_Z 4
_cell_length_a 12.8332(10)
_cell_length_b 10.1122(11)
_cell_length_c 24.0994(18)
_cell_measurement_reflns_used 8000
_cell_measurement_temperature 298(2)
_cell_measurement_theta_max 26.05
_cell_measurement_theta_min 1.65
_cell_volume 3073.1(5)
_computing_cell_refinement 'SELECT (Stoe IPDS)'
_computing_data_collection 'EXPOSE (Stoe IPDS)'
_computing_data_reduction 'INTEGRATE (Stoe IPDS)'
_computing_molecular_graphics 'DIAMOND (Brandenburg, 1999)'
_computing_publication_material 'SHELXL-97 (Sheldrick, 1997)'
_computing_structure_refinement 'SHELXL-97 (Sheldrick, 1997)'
_computing_structure_solution 'SHELXS-97 (Sheldrick, 1990)'
_diffrn_ambient_temperature 298(2)
_diffrn_detector_area_resol_mean 6.66
_diffrn_measured_fraction_theta_full 0.945
_diffrn_measured_fraction_theta_max 0.945
_diffrn_measurement_device_type 'Stoe IPDS'
_diffrn_measurement_method 'Rotation, \D\f=1.%'
_diffrn_radiation_detector 'area detector'
_diffrn_radiation_monochromator graphite
_diffrn_radiation_source 'fine-focus sealed tube'
_diffrn_radiation_type MoK\a
_diffrn_radiation_wavelength 0.71073
_diffrn_reflns_av_R_equivalents 0.0437
_diffrn_reflns_av_sigmaI/netI 0.0266
_diffrn_reflns_limit_h_max 15
_diffrn_reflns_limit_h_min -15
_diffrn_reflns_limit_k_max 12
_diffrn_reflns_limit_k_min -12
_diffrn_reflns_limit_l_max 29
_diffrn_reflns_limit_l_min -29
_diffrn_reflns_number 25839
_diffrn_reflns_theta_full 25.93
_diffrn_reflns_theta_max 25.93
_diffrn_reflns_theta_min 2.19
_diffrn_standards_decay_% 0
_exptl_absorpt_coefficient_mu 0.470
_exptl_absorpt_correction_T_max 0.7953
_exptl_absorpt_correction_T_min 0.6655
_exptl_absorpt_correction_type numerical
_exptl_absorpt_process_details 'FACEIT (Stoe IPDS)'
_exptl_crystal_colour orange
_exptl_crystal_density_diffrn 1.340
_exptl_crystal_description polyhedral
_exptl_crystal_F_000 1288
_exptl_crystal_size_max 0.6
_exptl_crystal_size_mid 0.4
_exptl_crystal_size_min 0.4
_refine_diff_density_max 0.345
_refine_diff_density_min -0.262
_refine_diff_density_rms 0.050
_refine_ls_extinction_method none
_refine_ls_goodness_of_fit_ref 1.045
_refine_ls_hydrogen_treatment mixed
_refine_ls_matrix_type full
_refine_ls_number_parameters 370
_refine_ls_number_reflns 5669
_refine_ls_number_restraints 2
_refine_ls_restrained_S_all 1.050
_refine_ls_R_factor_all 0.0460
_refine_ls_R_factor_gt 0.0379
_refine_ls_shift/su_max 0.001
_refine_ls_shift/su_mean 0.000
_refine_ls_structure_factor_coef Fsqd
_refine_ls_weighting_details 'calc w=1/[\s^2^(Fo^2^)+(0.0759P)^2^+0.1137P] where P=(Fo^2^+2Fc^2^)/3'
_refine_ls_weighting_scheme calc
_refine_ls_wR_factor_gt 0.1065
_refine_ls_wR_factor_ref 0.1108
_reflns_number_gt 4658
_reflns_number_total 5669
_reflns_threshold_expression >2sigma(I)
_cod_data_source_file ja0289090si20021220_104545_2.cif
_cod_data_source_block 2b(4)
_cod_original_sg_symbol_H-M 'P 21/n'
_cod_database_code 4113536

loop_
_symmetry_equiv_pos_as_xyz
'x, y, z'
'x+1/2, -y+1/2, z+1/2'
'-x, -y, -z'
'-x-1/2, y-1/2, -z-1/2'

loop_
_atom_site_label
_atom_site_type_symbol
_atom_site_fract_x
_atom_site_fract_y
_atom_site_fract_z
_atom_site_U_iso_or_equiv
_atom_site_adp_type
_atom_site_occupancy
_atom_site_symmetry_multiplicity
_atom_site_calc_flag
_atom_site_refinement_flags
_atom_site_disorder_assembly
_atom_site_disorder_group
S1 S 0.30630(4) 0.09369(5) 0.23169(2) 0.05041(14) Uani 1 1 d . . .
S2 S 0.15643(4) 0.26325(5) 0.15829(2) 0.04811(14) Uani 1 1 d . . .
S3 S 0.17699(5) 0.08727(6) 0.32376(2) 0.05856(16) Uani 1 1 d . . .
S4 S 0.65753(5) 0.12055(7) 0.22618(2) 0.06708(18) Uani 1 1 d . . .
S5 S 0.51144(5) 0.33571(6) 0.23877(2) 0.05971(16) Uani 1 1 d . . .
S6 S 0.63337(5) 0.42186(7) 0.35134(3) 0.0737(2) Uani 1 1 d . . .
N1 N 0.1447(2) 0.0445(2) 0.03480(10) 0.0807(6) Uani 1 1 d . . .
N2 N 0.6782(2) 0.2685(3) 0.08692(13) 0.0980(8) Uani 1 1 d . . .
C1 C 0.28341(15) 0.19191(17) 0.17055(7) 0.0400(4) Uani 1 1 d . . .
C2 C 0.35751(14) 0.21000(16) 0.13830(7) 0.0388(4) Uani 1 1 d . . .
C3 C 0.46563(15) 0.15205(17) 0.15444(7) 0.0414(4) Uani 1 1 d . . .
C4 C 0.53523(15) 0.19607(19) 0.19960(8) 0.0475(4) Uani 1 1 d . . .
C5 C 0.19290(16) 0.14547(18) 0.25716(8) 0.0454(4) Uani 1 1 d . . .
C6 C 0.12366(16) 0.22203(18) 0.22375(8) 0.0470(4) Uani 1 1 d . . .
C7 C 0.68742(18) 0.2142(3) 0.28861(9) 0.0644(6) Uani 1 1 d . . .
C8 C 0.62005(18) 0.3118(2) 0.29397(9) 0.0590(5) Uani 1 1 d . . .
C9 C 0.02034(19) 0.2750(3) 0.23491(11) 0.0683(6) Uani 1 1 d . . .
H9A H -0.0131 0.3271 0.2033 0.102 Uiso 1 1 calc R . .
H9B H 0.0332 0.3291 0.2682 0.102 Uiso 1 1 calc R . .
H9C H -0.0252 0.2027 0.2404 0.102 Uiso 1 1 calc R . .
C10 C 0.7846(2) 0.1717(4) 0.32944(12) 0.0991(11) Uani 1 1 d . . .
H10A H 0.8167 0.0978 0.3141 0.149 Uiso 1 1 calc R . .
H10B H 0.7651 0.1464 0.3645 0.149 Uiso 1 1 calc R . .
H10C H 0.8342 0.2437 0.3358 0.149 Uiso 1 1 calc R . .
C11 C 0.3064(2) 0.1222(2) 0.36564(9) 0.0596(5) Uani 1 1 d . . .
H11A H 0.3060 0.0970 0.4044 0.072 Uiso 1 1 calc R . .
H11B H 0.3583 0.0670 0.3521 0.072 Uiso 1 1 calc R . .
C12 C 0.34228(18) 0.2656(2) 0.36492(10) 0.0569(5) Uani 1 1 d . . .
H12A H 0.3122 0.3155 0.3925 0.068 Uiso 1 1 calc R . .
H12B H 0.3156 0.3033 0.3280 0.068 Uiso 1 1 calc R . .
C13 C 0.46216(19) 0.2786(2) 0.37805(10) 0.0602(5) Uani 1 1 d . . .
H13A H 0.4874 0.2564 0.4174 0.072 Uiso 1 1 calc R . .
H13B H 0.4927 0.2156 0.3552 0.072 Uiso 1 1 calc R . .
C14 C 0.4999(2) 0.4157(2) 0.36695(11) 0.0646(6) Uani 1 1 d . . .
H14A H 0.4977 0.4704 0.3998 0.078 Uiso 1 1 calc R . .
H14B H 0.4511 0.4536 0.3354 0.078 Uiso 1 1 calc R . .
C15 C 0.33614(14) 0.28775(16) 0.08488(7) 0.0400(4) Uani 1 1 d . . .
C16 C 0.40200(18) 0.39522(17) 0.07858(9) 0.0502(5) Uani 1 1 d . . .
H16 H 0.4595 0.4145 0.1070 0.060 Uiso 1 1 calc R . .
C17 C 0.3822(2) 0.47296(19) 0.03046(10) 0.0622(6) Uani 1 1 d . . .
H17 H 0.4263 0.5444 0.0272 0.075 Uiso 1 1 calc R . .
C18 C 0.2990(2) 0.4464(2) -0.01221(10) 0.0666(7) Uani 1 1 d . . .
H18 H 0.2855 0.5012 -0.0437 0.080 Uiso 1 1 calc R . .
C19 C 0.2357(2) 0.3394(2) -0.00875(9) 0.0601(5) Uani 1 1 d . . .
H19 H 0.1802 0.3200 -0.0383 0.072 Uiso 1 1 calc R . .
C20 C 0.25491(16) 0.25862(18) 0.03970(8) 0.0452(4) Uani 1 1 d . . .
C21 C 0.19302(18) 0.1406(2) 0.03872(9) 0.0559(5) Uani 1 1 d . . .
C22 C 0.49215(15) 0.04297(17) 0.11851(7) 0.0422(4) Uani 1 1 d . . .
C23 C 0.43073(19) -0.0708(2) 0.11177(10) 0.0567(5) Uani 1 1 d . . .
H23 H 0.3741 -0.0786 0.1307 0.068 Uiso 1 1 calc R . .
C24 C 0.4521(2) -0.1728(2) 0.07745(11) 0.0695(6) Uani 1 1 d . . .
H24 H 0.4096 -0.2479 0.0733 0.083 Uiso 1 1 calc R . .
C25 C 0.5355(2) -0.1642(2) 0.04943(10) 0.0651(6) Uani 1 1 d . . .
H25 H 0.5500 -0.2340 0.0269 0.078 Uiso 1 1 calc R . .
C26 C 0.59752(18) -0.0530(2) 0.05444(8) 0.0578(5) Uani 1 1 d . . .
H26 H 0.6539 -0.0471 0.0353 0.069 Uiso 1 1 calc R . .
C27 C 0.57565(16) 0.05151(19) 0.08851(8) 0.0470(4) Uani 1 1 d . . .
C28 C 0.63438(19) 0.1724(2) 0.08899(10) 0.0621(6) Uani 1 1 d . . .
C1AS C 0.9051(3) 0.2569(5) 0.03789(18) 0.1175(13) Uani 0.50 1 d P A 1
HAS1 H 0.9314 0.1777 0.0576 0.176 Uiso 0.50 1 calc PR A 1
HAS2 H 0.9441 0.2738 0.0083 0.176 Uiso 0.50 1 calc PR A 1
HAS3 H 0.8313 0.2460 0.0219 0.176 Uiso 0.50 1 calc PR A 1
C2AS C 0.9189(5) 0.3763(7) 0.0801(4) 0.0884(18) Uani 0.50 1 d P A 1
N1AS N 0.9273(6) 0.4580(6) 0.1143(3) 0.120(2) Uani 0.50 1 d P A 1
C1BS C 0.9051(3) 0.2569(5) 0.03789(18) 0.1175(13) Uani 0.50 1 d PD B 2
HBS1 H 0.9101 0.2322 0.0768 0.176 Uiso 0.50 1 calc PR B 2
HBS2 H 0.9358 0.1887 0.0183 0.176 Uiso 0.50 1 calc PR B 2
HBS3 H 0.8319 0.2682 0.0208 0.176 Uiso 0.50 1 calc PR B 2
C2BS C 0.9558(6) 0.3672(8) 0.0349(3) 0.0927(18) Uani 0.50 1 d PD B 2
N1BS N 0.9940(8) 0.4664(8) 0.0353(5) 0.172(4) Uani 0.50 1 d PD . 2

loop_
_atom_site_aniso_label
_atom_site_aniso_U_11
_atom_site_aniso_U_22
_atom_site_aniso_U_33
_atom_site_aniso_U_23
_atom_site_aniso_U_13
_atom_site_aniso_U_12
S1 0.0543(3) 0.0546(3) 0.0448(3) 0.00931(19) 0.0158(2) 0.0122(2)
S2 0.0423(3) 0.0550(3) 0.0491(3) 0.0082(2) 0.0139(2) 0.00911(19)
S3 0.0640(4) 0.0683(3) 0.0468(3) 0.0040(2) 0.0193(3) -0.0172(2)
S4 0.0497(3) 0.0946(4) 0.0535(3) -0.0143(3) 0.0004(3) 0.0222(3)
S5 0.0553(3) 0.0650(3) 0.0554(3) -0.0188(2) 0.0013(3) 0.0060(2)
S6 0.0629(4) 0.0937(4) 0.0644(4) -0.0321(3) 0.0114(3) -0.0269(3)
N1 0.0818(16) 0.0852(15) 0.0741(13) -0.0084(11) 0.0117(12) -0.0310(13)
N2 0.0965(19) 0.0839(16) 0.126(2) 0.0071(14) 0.0519(18) -0.0181(14)
C1 0.0412(10) 0.0402(8) 0.0386(8) -0.0008(6) 0.0074(8) 0.0037(7)
C2 0.0386(9) 0.0408(8) 0.0373(8) -0.0036(6) 0.0077(8) 0.0013(7)
C3 0.0405(10) 0.0462(9) 0.0388(9) -0.0019(7) 0.0107(8) 0.0035(7)
C4 0.0433(11) 0.0555(10) 0.0443(10) -0.0052(8) 0.0098(9) 0.0049(8)
C5 0.0474(11) 0.0478(9) 0.0435(9) -0.0011(7) 0.0148(9) -0.0061(8)
C6 0.0450(11) 0.0493(10) 0.0501(10) -0.0041(8) 0.0180(9) -0.0044(8)
C7 0.0426(12) 0.1000(17) 0.0486(11) -0.0098(11) 0.0033(11) 0.0009(11)
C8 0.0457(12) 0.0805(14) 0.0507(11) -0.0155(10) 0.0084(10) -0.0111(10)
C9 0.0509(13) 0.0897(17) 0.0700(14) 0.0009(12) 0.0262(12) 0.0094(11)
C10 0.0547(17) 0.174(3) 0.0612(15) -0.0196(18) -0.0092(15) 0.0170(18)
C11 0.0683(15) 0.0619(12) 0.0472(11) 0.0042(9) 0.0070(11) -0.0056(10)
C12 0.0582(13) 0.0535(11) 0.0584(12) -0.0092(9) 0.0097(11) 0.0003(9)
C13 0.0572(13) 0.0641(13) 0.0597(12) -0.0030(10) 0.0119(11) 0.0033(10)
C14 0.0660(15) 0.0629(13) 0.0671(13) -0.0213(10) 0.0180(12) -0.0065(10)
C15 0.0424(10) 0.0385(8) 0.0418(9) -0.0031(7) 0.0146(8) 0.0040(7)
C16 0.0581(12) 0.0430(9) 0.0551(11) -0.0084(8) 0.0250(10) -0.0044(8)
C17 0.0849(17) 0.0381(10) 0.0749(14) -0.0014(9) 0.0438(14) -0.0013(9)
C18 0.0896(19) 0.0543(12) 0.0631(14) 0.0178(10) 0.0332(14) 0.0187(11)
C19 0.0612(14) 0.0699(13) 0.0482(11) 0.0090(9) 0.0078(11) 0.0138(10)
C20 0.0456(11) 0.0492(10) 0.0420(9) 0.0013(7) 0.0112(9) 0.0040(8)
C21 0.0547(13) 0.0670(13) 0.0452(10) -0.0016(9) 0.0074(10) -0.0058(10)
C22 0.0409(10) 0.0479(9) 0.0377(9) -0.0003(7) 0.0076(8) 0.0076(7)
C23 0.0584(13) 0.0519(11) 0.0625(12) -0.0081(9) 0.0184(11) -0.0037(9)
C24 0.0778(17) 0.0508(12) 0.0796(16) -0.0147(11) 0.0143(14) -0.0011(11)
C25 0.0809(17) 0.0567(13) 0.0573(12) -0.0134(9) 0.0115(12) 0.0191(11)
C26 0.0580(13) 0.0716(14) 0.0463(10) -0.0005(9) 0.0162(10) 0.0222(10)
C27 0.0466(11) 0.0538(10) 0.0421(9) 0.0035(7) 0.0122(9) 0.0098(8)
C28 0.0593(14) 0.0692(14) 0.0647(13) 0.0048(10) 0.0293(12) 0.0015(11)
C1AS 0.097(3) 0.140(4) 0.118(3) 0.002(3) 0.027(3) 0.014(2)
C2AS 0.055(3) 0.088(4) 0.113(5) 0.027(4) -0.011(4) 0.006(3)
N1AS 0.108(5) 0.092(4) 0.145(6) 0.012(4) -0.015(4) -0.009(3)
C1BS 0.097(3) 0.140(4) 0.118(3) 0.002(3) 0.027(3) 0.014(2)
C2BS 0.078(4) 0.097(5) 0.099(5) -0.005(4) 0.005(4) 0.022(4)
N1BS 0.148(7) 0.094(5) 0.256(12) 0.009(6) -0.011(8) -0.009(5)

loop_
_atom_type_symbol
_atom_type_description
_atom_type_scat_dispersion_real
_atom_type_scat_dispersion_imag
_atom_type_scat_source
C C 0.0033 0.0016 'International Tables Vol C Tables 4.2.6.8 and 6.1.1.4'
H H 0.0000 0.0000 'International Tables Vol C Tables 4.2.6.8 and 6.1.1.4'
N N 0.0061 0.0033 'International Tables Vol C Tables 4.2.6.8 and 6.1.1.4'
S S 0.1246 0.1234 'International Tables Vol C Tables 4.2.6.8 and 6.1.1.4'

loop_
_geom_angle_atom_site_label_1
_geom_angle_atom_site_label_2
_geom_angle_atom_site_label_3
_geom_angle
_geom_angle_site_symmetry_3
C1 S1 C5 95.97(9) .
C6 S2 C1 96.95(9) .
C5 S3 C11 101.17(10) .
C4 S4 C7 96.68(10) .
C4 S5 C8 95.95(10) .
C8 S6 C14 100.53(10) .
C2 C1 S1 122.33(14) .
C2 C1 S2 125.40(14) .
S1 C1 S2 112.26(9) .
C1 C2 C3 121.25(16) .
C1 C2 C15 122.25(16) .
C3 C2 C15 116.51(14) .
C4 C3 C22 121.88(17) .
C4 C3 C2 121.74(15) .
C22 C3 C2 116.38(15) .
C3 C4 S5 122.94(15) .
C3 C4 S4 124.33(14) .
S5 C4 S4 112.72(11) .
C6 C5 S3 124.73(14) .
C6 C5 S1 117.67(13) .
S3 C5 S1 117.55(12) .
C5 C6 C9 127.76(18) .
C5 C6 S2 115.91(14) .
C9 C6 S2 116.32(17) .
C8 C7 C10 128.5(2) .
C8 C7 S4 116.02(19) .
C10 C7 S4 115.4(2) .
C7 C8 S6 125.0(2) .
C7 C8 S5 117.80(17) .
S6 C8 S5 117.13(14) .
C6 C9 H9A 109.5 .
C6 C9 H9B 109.5 .
H9A C9 H9B 109.5 .
C6 C9 H9C 109.5 .
H9A C9 H9C 109.5 .
H9B C9 H9C 109.5 .
C7 C10 H10A 109.5 .
C7 C10 H10B 109.5 .
H10A C10 H10B 109.5 .
C7 C10 H10C 109.5 .
H10A C10 H10C 109.5 .
H10B C10 H10C 109.5 .
C12 C11 S3 115.28(17) .
C12 C11 H11A 108.5 .
S3 C11 H11A 108.5 .
C12 C11 H11B 108.5 .
S3 C11 H11B 108.5 .
H11A C11 H11B 107.5 .
C11 C12 C13 112.14(19) .
C11 C12 H12A 109.2 .
C13 C12 H12A 109.2 .
C11 C12 H12B 109.2 .
C13 C12 H12B 109.2 .
H12A C12 H12B 107.9 .
C14 C13 C12 112.9(2) .
C14 C13 H13A 109.0 .
C12 C13 H13A 109.0 .
C14 C13 H13B 109.0 .
C12 C13 H13B 109.0 .
H13A C13 H13B 107.8 .
C13 C14 S6 114.40(16) .
C13 C14 H14A 108.7 .
S6 C14 H14A 108.7 .
C13 C14 H14B 108.7 .
S6 C14 H14B 108.7 .
H14A C14 H14B 107.6 .
C20 C15 C16 117.28(17) .
C20 C15 C2 123.72(16) .
C16 C15 C2 118.98(18) .
C15 C16 C17 120.7(2) .
C15 C16 H16 119.7 .
C17 C16 H16 119.7 .
C18 C17 C16 121.0(2) .
C18 C17 H17 119.5 .
C16 C17 H17 119.5 .
C19 C18 C17 120.1(2) .
C19 C18 H18 120.0 .
C17 C18 H18 120.0 .
C18 C19 C20 119.8(2) .
C18 C19 H19 120.1 .
C20 C19 H19 120.1 .
C15 C20 C19 121.03(19) .
C15 C20 C21 121.48(17) .
C19 C20 C21 117.3(2) .
N1 C21 C20 175.9(2) .
C27 C22 C23 117.57(17) .
C27 C22 C3 122.43(17) .
C23 C22 C3 119.95(16) .
C24 C23 C22 121.2(2) .
C24 C23 H23 119.4 .
C22 C23 H23 119.4 .
C23 C24 C25 120.5(2) .
C23 C24 H24 119.7 .
C25 C24 H24 119.7 .
C26 C25 C24 120.20(19) .
C26 C25 H25 119.9 .
C24 C25 H25 119.9 .
C25 C26 C27 119.68(19) .
C25 C26 H26 120.2 .
C27 C26 H26 120.2 .
C26 C27 C22 120.80(19) .
C26 C27 C28 119.09(17) .
C22 C27 C28 119.92(17) .
N2 C28 C27 176.9(3) .
C2AS C1AS HAS1 109.5 .
C2AS C1AS HAS2 109.5 .
HAS1 C1AS HAS2 109.5 .
C2AS C1AS HAS3 109.5 .
HAS1 C1AS HAS3 109.5 .
HAS2 C1AS HAS3 109.5 .
N1AS C2AS C1AS 174.9(7) .
C2BS N1BS N1BS 115.4(11) 3_765

loop_
_geom_bond_atom_site_label_1
_geom_bond_atom_site_label_2
_geom_bond_distance
_geom_bond_site_symmetry_2
S1 C1 1.7560(18) .
S1 C5 1.7607(19) .
S2 C6 1.7565(18) .
S2 C1 1.7563(18) .
S3 C5 1.7567(18) .
S3 C11 1.811(3) .
S4 C4 1.756(2) .
S4 C7 1.759(2) .
S5 C4 1.7566(19) .
S5 C8 1.756(2) .
S6 C8 1.759(2) .
S6 C14 1.822(2) .
N1 C21 1.147(3) .
N2 C28 1.128(3) .
C1 C2 1.348(2) .
C2 C3 1.490(3) .
C2 C15 1.490(2) .
C3 C4 1.349(3) .
C3 C22 1.480(2) .
C5 C6 1.331(3) .
C6 C9 1.500(3) .
C7 C8 1.334(3) .
C7 C10 1.501(4) .
C9 H9A 0.9600 .
C9 H9B 0.9600 .
C9 H9C 0.9600 .
C10 H10A 0.9600 .
C10 H10B 0.9600 .
C10 H10C 0.9600 .
C11 C12 1.522(3) .
C11 H11A 0.9700 .
C11 H11B 0.9700 .
C12 C13 1.518(3) .
C12 H12A 0.9700 .
C12 H12B 0.9700 .
C13 C14 1.509(3) .
C13 H13A 0.9700 .
C13 H13B 0.9700 .
C14 H14A 0.9700 .
C14 H14B 0.9700 .
C15 C20 1.392(3) .
C15 C16 1.402(3) .
C16 C17 1.385(3) .
C16 H16 0.9300 .
C17 C18 1.364(4) .
C17 H17 0.9300 .
C18 C19 1.364(4) .
C18 H18 0.9300 .
C19 C20 1.409(3) .
C19 H19 0.9300 .
C20 C21 1.431(3) .
C22 C27 1.402(2) .
C22 C23 1.387(3) .
C23 C24 1.381(3) .
C23 H23 0.9300 .
C24 C25 1.369(4) .
C24 H24 0.9300 .
C25 C26 1.370(3) .
C25 H25 0.9300 .
C26 C27 1.398(3) .
C26 H26 0.9300 .
C27 C28 1.435(3) .
C1AS C2AS 1.568(10) .
C1AS HAS1 0.9600 .
C1AS HAS2 0.9600 .
C1AS HAS3 0.9600 .
C2AS N1AS 1.157(9) .
C2BS N1BS 1.116(9) .
N1BS N1BS 1.86(2) 3_765
